data_7015760
loop_
_publ_author_name
'Safin, Damir A.'
'Babashkina, Maria G.'
'Bolte, Michael'
'Hahn, F. Ekkehardt'

_publ_section_title
;
 Highly efficient [Ni{iPrHNC(S)NP(S)(OiPr)2-1,3-N,S'}2]/PR3 (R3 = Me3,
 Me2Ph) complexes for the generation of Ni(0) for catalysis.
;
_journal_issue 18
_journal_name_full 'Dalton transactions (Cambridge, England : 2003)'
_journal_page_first 4806
_journal_page_last 4809
_journal_paper_doi 10.1039/c1dt10056d
_journal_volume 40
_journal_year 2011
_chemical_formula_moiety 'C10 H23 N2 O2 P S2'
_chemical_formula_sum 'C10 H23 N2 O2 P S2'
_chemical_formula_weight 298.39
_chemical_name_systematic ?
_space_group_IT_number 2
_symmetry_cell_setting triclinic
_symmetry_space_group_name_Hall '-P 1'
_symmetry_space_group_name_H-M 'P -1'
_atom_sites_solution_hydrogens geom
_atom_sites_solution_primary direct
_atom_sites_solution_secondary difmap
_audit_creation_method SHELXL-97
_cell_angle_alpha 94.511(2)
_cell_angle_beta 99.974(2)
_cell_angle_gamma 94.849(2)
_cell_formula_units_Z 2
_cell_length_a 8.7411(4)
_cell_length_b 9.4953(4)
_cell_length_c 10.2409(5)
_cell_measurement_reflns_used 5000
_cell_measurement_temperature 173(2)
_cell_measurement_theta_max 25.0
_cell_measurement_theta_min 2.5
_cell_volume 830.37(7)
_computing_cell_refinement 'SMART (Siemens, 1995)'
_computing_data_collection 'SMART (Siemens, 1995)'
_computing_data_reduction 'SAINT (Siemens, 1995)'
_computing_molecular_graphics 'XP (Sheldrick, 2008)'
_computing_publication_material SHELXL97
_computing_structure_refinement 'SHELXL97 (Sheldrick, 2008) '
_computing_structure_solution 'SHELXS97 (Sheldrick, 2008) '
_diffrn_ambient_temperature 173(2)
_diffrn_measured_fraction_theta_full 1.000
_diffrn_measured_fraction_theta_max 0.993
_diffrn_measurement_device_type 'Siemens CCD three-circle diffractometer'
_diffrn_measurement_method \w
_diffrn_radiation_monochromator graphite
_diffrn_radiation_source 'fine-focus sealed tube'
_diffrn_radiation_type MoK\a
_diffrn_radiation_wavelength 0.71073
_diffrn_reflns_av_R_equivalents 0.0171
_diffrn_reflns_av_sigmaI/netI 0.0152
_diffrn_reflns_limit_h_max 13
_diffrn_reflns_limit_h_min -13
_diffrn_reflns_limit_k_max 13
_diffrn_reflns_limit_k_min -14
_diffrn_reflns_limit_l_max 15
_diffrn_reflns_limit_l_min -14
_diffrn_reflns_number 21707
_diffrn_reflns_theta_full 25.00
_diffrn_reflns_theta_max 32.61
_diffrn_reflns_theta_min 2.16
_diffrn_standards_number 0
_exptl_absorpt_coefficient_mu 0.411
_exptl_absorpt_correction_T_max 0.9113
_exptl_absorpt_correction_T_min 0.7730
_exptl_absorpt_correction_type multi-scan
_exptl_absorpt_process_details 'SADABS (Sheldrick, 1996)'
_exptl_crystal_colour colourless
_exptl_crystal_density_diffrn 1.193
_exptl_crystal_density_method 'not measured'
_exptl_crystal_description block
_exptl_crystal_F_000 320
_exptl_crystal_size_max 0.66
_exptl_crystal_size_mid 0.37
_exptl_crystal_size_min 0.23
_refine_diff_density_max 0.379
_refine_diff_density_min -0.366
_refine_diff_density_rms 0.043
_refine_ls_extinction_method none
_refine_ls_goodness_of_fit_ref 1.027
_refine_ls_hydrogen_treatment mixed
_refine_ls_matrix_type full
_refine_ls_number_parameters 162
_refine_ls_number_reflns 6020
_refine_ls_number_restraints 0
_refine_ls_restrained_S_all 1.027
_refine_ls_R_factor_all 0.0322
_refine_ls_R_factor_gt 0.0276
_refine_ls_shift/su_max 0.001
_refine_ls_shift/su_mean 0.000
_refine_ls_structure_factor_coef Fsqd
_refine_ls_weighting_details 'calc w=1/[\s^2^(Fo^2^)+(0.0421P)^2^+0.1715P] where P=(Fo^2^+2Fc^2^)/3'
_refine_ls_weighting_scheme calc
_refine_ls_wR_factor_gt 0.0770
_refine_ls_wR_factor_ref 0.0811
_reflns_number_gt 5350
_reflns_number_total 6020
_reflns_threshold_expression I>2\s(I)
_cod_data_source_file c1dt10056d.txt
_cod_data_source_block safin73
_cod_depositor_comments
;
The following automatic conversions were performed:
'_symmetry_cell_setting' value 'Triclinic' changed to 'triclinic'
according to '/home/saulius/struct/CIF-dictionaries/cif_core.dic'
dictionary named 'cif_core.dic' version 2.4.1 from 2010-06-29.

Automatic conversion script
Id: cif_fix_enum 1555 2011-01-17 13:19:09Z saulius 
;
_cod_original_sg_symbol_H-M P-1
_cod_database_code 7015760

loop_
_symmetry_equiv_pos_as_xyz
'x, y, z'
'-x, -y, -z'

loop_
_atom_site_label
_atom_site_type_symbol
_atom_site_fract_x
_atom_site_fract_y
_atom_site_fract_z
_atom_site_U_iso_or_equiv
_atom_site_adp_type
_atom_site_occupancy
_atom_site_symmetry_multiplicity
_atom_site_calc_flag
_atom_site_refinement_flags
_atom_site_disorder_assembly
_atom_site_disorder_group
S1 S 0.69149(3) 0.68056(3) 1.09444(2) 0.03233(6) Uani 1 1 d . . .
P1 P 0.72300(2) 0.68517(2) 0.91459(2) 0.02238(5) Uani 1 1 d . . .
O1 O 0.79311(7) 0.55637(7) 0.84786(7) 0.02753(12) Uani 1 1 d . . .
N1 N 0.85280(9) 0.81957(8) 0.89977(7) 0.02533(14) Uani 1 1 d . . .
H1 H 0.8923(16) 0.8673(15) 0.9710(14) 0.039(3) Uiso 1 1 d . . .
S2 S 1.01921(3) 1.01436(2) 0.79780(2) 0.03346(6) Uani 1 1 d . . .
O2 O 0.57316(7) 0.69434(7) 0.80520(6) 0.02634(12) Uani 1 1 d . . .
N2 N 0.84978(12) 0.78219(10) 0.67373(8) 0.0367(2) Uani 1 1 d . . .
H2 H 0.7955(19) 0.7126(17) 0.6786(15) 0.052(4) Uiso 1 1 d . . .
C2 C 0.90031(10) 0.86429(9) 0.78691(8) 0.02353(14) Uani 1 1 d . . .
C3 C 0.87249(13) 0.81737(11) 0.54104(9) 0.0350(2) Uani 1 1 d . . .
H3 H 0.9740 0.8777 0.5508 0.042 Uiso 1 1 calc R . .
C4 C 0.74404(17) 0.90044(19) 0.47962(13) 0.0569(4) Uani 1 1 d . . .
H4A H 0.7429 0.9877 0.5372 0.085 Uiso 1 1 calc R . .
H4B H 0.6434 0.8430 0.4698 0.085 Uiso 1 1 calc R . .
H4C H 0.7620 0.9247 0.3919 0.085 Uiso 1 1 calc R . .
C5 C 0.8831(2) 0.68081(16) 0.45803(13) 0.0634(4) Uani 1 1 d . . .
H5A H 0.9685 0.6314 0.5025 0.095 Uiso 1 1 calc R . .
H5B H 0.9031 0.7025 0.3702 0.095 Uiso 1 1 calc R . .
H5C H 0.7845 0.6201 0.4476 0.095 Uiso 1 1 calc R . .
C6 C 0.71886(11) 0.41028(10) 0.84425(12) 0.0344(2) Uani 1 1 d . . .
H6 H 0.6217 0.4121 0.8833 0.041 Uiso 1 1 calc R . .
C7 C 0.83417(15) 0.32988(12) 0.92730(15) 0.0488(3) Uani 1 1 d . . .
H7A H 0.8550 0.3728 1.0196 0.073 Uiso 1 1 calc R . .
H7B H 0.9317 0.3336 0.8921 0.073 Uiso 1 1 calc R . .
H7C H 0.7911 0.2307 0.9243 0.073 Uiso 1 1 calc R . .
C8 C 0.6780(2) 0.35236(18) 0.70055(17) 0.0735(5) Uani 1 1 d . . .
H8A H 0.6028 0.4096 0.6525 0.110 Uiso 1 1 calc R . .
H8B H 0.6318 0.2538 0.6942 0.110 Uiso 1 1 calc R . .
H8C H 0.7726 0.3559 0.6612 0.110 Uiso 1 1 calc R . .
C9 C 0.44616(11) 0.78002(11) 0.82712(10) 0.03339(19) Uani 1 1 d . . .
H9 H 0.4245 0.7703 0.9189 0.040 Uiso 1 1 calc R . .
C10 C 0.30553(14) 0.71629(17) 0.72667(15) 0.0559(3) Uani 1 1 d . . .
H10A H 0.2814 0.6168 0.7414 0.084 Uiso 1 1 calc R . .
H10B H 0.3279 0.7216 0.6366 0.084 Uiso 1 1 calc R . .
H10C H 0.2160 0.7691 0.7368 0.084 Uiso 1 1 calc R . .
C11 C 0.49333(17) 0.93418(13) 0.81390(17) 0.0547(3) Uani 1 1 d . . .
H11A H 0.5851 0.9683 0.8818 0.082 Uiso 1 1 calc R . .
H11B H 0.4070 0.9904 0.8261 0.082 Uiso 1 1 calc R . .
H11C H 0.5184 0.9439 0.7252 0.082 Uiso 1 1 calc R . .

loop_
_atom_site_aniso_label
_atom_site_aniso_U_11
_atom_site_aniso_U_22
_atom_site_aniso_U_33
_atom_site_aniso_U_23
_atom_site_aniso_U_13
_atom_site_aniso_U_12
S1 0.03115(11) 0.04101(13) 0.02409(10) 0.00684(8) 0.00553(8) -0.00524(9)
P1 0.02101(9) 0.02322(10) 0.02212(10) 0.00349(7) 0.00232(7) -0.00042(7)
O1 0.0241(3) 0.0227(3) 0.0364(3) 0.0041(2) 0.0073(2) 0.0010(2)
N1 0.0292(3) 0.0252(3) 0.0195(3) 0.0018(2) 0.0028(2) -0.0055(3)
S2 0.04404(13) 0.02856(11) 0.02668(11) -0.00282(8) 0.01332(9) -0.01208(9)
O2 0.0230(3) 0.0289(3) 0.0254(3) 0.0000(2) 0.0001(2) 0.0041(2)
N2 0.0519(5) 0.0333(4) 0.0204(3) 0.0008(3) 0.0049(3) -0.0171(4)
C2 0.0256(3) 0.0226(3) 0.0216(3) 0.0019(3) 0.0034(3) 0.0000(3)
C3 0.0424(5) 0.0403(5) 0.0205(4) 0.0033(3) 0.0055(3) -0.0070(4)
C4 0.0500(7) 0.0865(10) 0.0390(6) 0.0237(6) 0.0104(5) 0.0140(7)
C5 0.1060(13) 0.0530(8) 0.0294(5) -0.0055(5) 0.0150(7) 0.0000(8)
C6 0.0271(4) 0.0236(4) 0.0517(6) 0.0013(4) 0.0080(4) -0.0024(3)
C7 0.0460(6) 0.0313(5) 0.0737(9) 0.0170(5) 0.0152(6) 0.0105(4)
C8 0.0873(12) 0.0539(8) 0.0634(9) -0.0171(7) -0.0095(9) -0.0158(8)
C9 0.0278(4) 0.0387(5) 0.0337(4) 0.0014(4) 0.0028(3) 0.0113(3)
C10 0.0304(5) 0.0663(8) 0.0636(8) -0.0075(7) -0.0101(5) 0.0133(5)
C11 0.0550(7) 0.0362(6) 0.0735(9) 0.0045(6) 0.0071(6) 0.0175(5)

loop_
_atom_type_symbol
_atom_type_description
_atom_type_scat_dispersion_real
_atom_type_scat_dispersion_imag
_atom_type_scat_source
C C 0.0033 0.0016 'International Tables Vol C Tables 4.2.6.8 and 6.1.1.4'
H H 0.0000 0.0000 'International Tables Vol C Tables 4.2.6.8 and 6.1.1.4'
N N 0.0061 0.0033 'International Tables Vol C Tables 4.2.6.8 and 6.1.1.4'
O O 0.0106 0.0060 'International Tables Vol C Tables 4.2.6.8 and 6.1.1.4'
P P 0.1023 0.0942 'International Tables Vol C Tables 4.2.6.8 and 6.1.1.4'
S S 0.1246 0.1234 'International Tables Vol C Tables 4.2.6.8 and 6.1.1.4'

loop_
_geom_angle_atom_site_label_1
_geom_angle_atom_site_label_2
_geom_angle_atom_site_label_3
_geom_angle
_geom_angle_site_symmetry_1
_geom_angle_site_symmetry_3
_geom_angle_publ_flag
O1 P1 O2 99.77(4) . . ?
O1 P1 N1 101.11(4) . . ?
O2 P1 N1 107.02(4) . . ?
O1 P1 S1 118.87(3) . . ?
O2 P1 S1 116.73(3) . . ?
N1 P1 S1 111.48(3) . . ?
C6 O1 P1 120.46(6) . . ?
C2 N1 P1 129.44(6) . . ?
C2 N1 H1 115.9(10) . . ?
P1 N1 H1 114.6(10) . . ?
C9 O2 P1 123.35(6) . . ?
C2 N2 C3 125.61(8) . . ?
C2 N2 H2 116.1(11) . . ?
C3 N2 H2 117.9(11) . . ?
N2 C2 N1 116.95(8) . . ?
N2 C2 S2 123.30(7) . . ?
N1 C2 S2 119.74(6) . . ?
N2 C3 C4 110.49(10) . . ?
N2 C3 C5 108.25(9) . . ?
C4 C3 C5 112.98(11) . . ?
N2 C3 H3 108.3 . . ?
C4 C3 H3 108.3 . . ?
C5 C3 H3 108.3 . . ?
C3 C4 H4A 109.5 . . ?
C3 C4 H4B 109.5 . . ?
H4A C4 H4B 109.5 . . ?
C3 C4 H4C 109.5 . . ?
H4A C4 H4C 109.5 . . ?
H4B C4 H4C 109.5 . . ?
C3 C5 H5A 109.5 . . ?
C3 C5 H5B 109.5 . . ?
H5A C5 H5B 109.5 . . ?
C3 C5 H5C 109.5 . . ?
H5A C5 H5C 109.5 . . ?
H5B C5 H5C 109.5 . . ?
O1 C6 C8 106.99(10) . . ?
O1 C6 C7 106.84(8) . . ?
C8 C6 C7 113.81(12) . . ?
O1 C6 H6 109.7 . . ?
C8 C6 H6 109.7 . . ?
C7 C6 H6 109.7 . . ?
C6 C7 H7A 109.5 . . ?
C6 C7 H7B 109.5 . . ?
H7A C7 H7B 109.5 . . ?
C6 C7 H7C 109.5 . . ?
H7A C7 H7C 109.5 . . ?
H7B C7 H7C 109.5 . . ?
C6 C8 H8A 109.5 . . ?
C6 C8 H8B 109.5 . . ?
H8A C8 H8B 109.5 . . ?
C6 C8 H8C 109.5 . . ?
H8A C8 H8C 109.5 . . ?
H8B C8 H8C 109.5 . . ?
O2 C9 C10 105.61(9) . . ?
O2 C9 C11 109.85(9) . . ?
C10 C9 C11 113.93(11) . . ?
O2 C9 H9 109.1 . . ?
C10 C9 H9 109.1 . . ?
C11 C9 H9 109.1 . . ?
C9 C10 H10A 109.5 . . ?
C9 C10 H10B 109.5 . . ?
H10A C10 H10B 109.5 . . ?
C9 C10 H10C 109.5 . . ?
H10A C10 H10C 109.5 . . ?
H10B C10 H10C 109.5 . . ?
C9 C11 H11A 109.5 . . ?
C9 C11 H11B 109.5 . . ?
H11A C11 H11B 109.5 . . ?
C9 C11 H11C 109.5 . . ?
H11A C11 H11C 109.5 . . ?
H11B C11 H11C 109.5 . . ?

loop_
_geom_bond_atom_site_label_1
_geom_bond_atom_site_label_2
_geom_bond_distance
_geom_bond_site_symmetry_2
_geom_bond_publ_flag
S1 P1 1.9122(3) . ?
P1 O1 1.5743(7) . ?
P1 O2 1.5825(6) . ?
P1 N1 1.6685(7) . ?
O1 C6 1.4759(11) . ?
N1 C2 1.3792(11) . ?
N1 H1 0.831(15) . ?
S2 C2 1.6757(8) . ?
O2 C9 1.4680(11) . ?
N2 C2 1.3298(11) . ?
N2 C3 1.4666(12) . ?
N2 H2 0.790(16) . ?
C3 C4 1.5039(18) . ?
C3 C5 1.5122(17) . ?
C3 H3 1.0000 . ?
C4 H4A 0.9800 . ?
C4 H4B 0.9800 . ?
C4 H4C 0.9800 . ?
C5 H5A 0.9800 . ?
C5 H5B 0.9800 . ?
C5 H5C 0.9800 . ?
C6 C8 1.5010(19) . ?
C6 C7 1.5025(16) . ?
C6 H6 1.0000 . ?
C7 H7A 0.9800 . ?
C7 H7B 0.9800 . ?
C7 H7C 0.9800 . ?
C8 H8A 0.9800 . ?
C8 H8B 0.9800 . ?
C8 H8C 0.9800 . ?
C9 C10 1.5079(16) . ?
C9 C11 1.5098(17) . ?
C9 H9 1.0000 . ?
C10 H10A 0.9800 . ?
C10 H10B 0.9800 . ?
C10 H10C 0.9800 . ?
C11 H11A 0.9800 . ?
C11 H11B 0.9800 . ?
C11 H11C 0.9800 . ?

loop_
_geom_hbond_atom_site_label_D
_geom_hbond_atom_site_label_H
_geom_hbond_atom_site_label_A
_geom_hbond_distance_DH
_geom_hbond_distance_HA
_geom_hbond_distance_DA
_geom_hbond_angle_DHA
_geom_hbond_site_symmetry_A
N1 H1 S2 0.831(15) 2.504(15) 3.3262(8) 170.5(13) 2_777
N2 H2 O1 0.790(16) 2.370(16) 2.9582(11) 132.0(14) .
N2 H2 O2 0.790(16) 2.518(16) 3.0526(11) 126.2(14) .

loop_
_geom_torsion_atom_site_label_1
_geom_torsion_atom_site_label_2
_geom_torsion_atom_site_label_3
_geom_torsion_atom_site_label_4
_geom_torsion
_geom_torsion_site_symmetry_1
_geom_torsion_site_symmetry_2
_geom_torsion_site_symmetry_3
_geom_torsion_site_symmetry_4
_geom_torsion_publ_flag
O2 P1 O1 C6 -73.41(7) . . . . ?
N1 P1 O1 C6 176.93(7) . . . . ?
S1 P1 O1 C6 54.62(7) . . . . ?
O1 P1 N1 C2 57.04(9) . . . . ?
O2 P1 N1 C2 -46.90(9) . . . . ?
S1 P1 N1 C2 -175.66(7) . . . . ?
O1 P1 O2 C9 167.86(7) . . . . ?
N1 P1 O2 C9 -87.24(8) . . . . ?
S1 P1 O2 C9 38.43(8) . . . . ?
C3 N2 C2 N1 173.10(10) . . . . ?
C3 N2 C2 S2 -8.12(16) . . . . ?
P1 N1 C2 N2 -7.85(13) . . . . ?
P1 N1 C2 S2 173.33(5) . . . . ?
C2 N2 C3 C4 -86.90(14) . . . . ?
C2 N2 C3 C5 148.90(13) . . . . ?
P1 O1 C6 C8 122.38(11) . . . . ?
P1 O1 C6 C7 -115.38(9) . . . . ?
P1 O2 C9 C10 -158.06(9) . . . . ?
P1 O2 C9 C11 78.67(11) . . . . ?

loop_
_cod_related_entry_id
_cod_related_entry_database
_cod_related_entry_code
1 ChemSpider 30652818
